data_1508936
loop_
_publ_author_name
'Liu, Ming-Li'
'Duan, Ying-Hui'
'Hou, Yun-Long'
'Li, Chang'
'Gao, Hao'
'Dai, Yi'
'Yao, Xin-Sheng'

_publ_section_title
;
 Nardoaristolones A and B, Two Terpenoids with Unusual Skeletons from
 Nardostachys chinensis Batal.
;
_journal_issue 5
_journal_name_full 'Organic letters'
_journal_page_first 1000
_journal_page_last 1003
_journal_paper_doi 10.1021/ol3034466
_journal_volume 15
_journal_year 2013
_chemical_formula_sum 'C32 H34 O7'
_chemical_formula_weight 530.59
_chemical_name_systematic
; 
 ? 
;
_space_group_IT_number 19
_symmetry_cell_setting orthorhombic
_symmetry_space_group_name_Hall 'P 2ac 2ab'
_symmetry_space_group_name_H-M 'P 21 21 21'
_atom_sites_solution_hydrogens geom
_atom_sites_solution_primary direct
_atom_sites_solution_secondary difmap
_audit_creation_method SHELXL-97
_cell_angle_alpha 90.00
_cell_angle_beta 90.00
_cell_angle_gamma 90.00
_cell_formula_units_Z 4
_cell_length_a 11.84571(19)
_cell_length_b 13.0433(2)
_cell_length_c 17.6965(3)
_cell_measurement_reflns_used 15035
_cell_measurement_temperature 173.00(10)
_cell_measurement_theta_max 62.6511
_cell_measurement_theta_min 3.3855
_cell_volume 2734.24(8)
_computing_structure_refinement 'SHELXL-97 (Sheldrick, 2008)'
_computing_structure_solution 'SHELXS-97 (Sheldrick, 2008)'
_diffrn_ambient_temperature 173.00(10)
_diffrn_detector_area_resol_mean 16.0288
_diffrn_measured_fraction_theta_full 0.995
_diffrn_measured_fraction_theta_max 0.995
_diffrn_measurement_device_type 'Xcalibur, Sapphire3, Gemini ultra'
_diffrn_measurement_method '\w scans'
_diffrn_radiation_monochromator mirror
_diffrn_radiation_source 'Enhance Ultra (Cu) X-ray Source'
_diffrn_radiation_type 'Cu K\a'
_diffrn_radiation_wavelength 1.54184
_diffrn_reflns_av_R_equivalents 0.0446
_diffrn_reflns_av_sigmaI/netI 0.0230
_diffrn_reflns_limit_h_max 13
_diffrn_reflns_limit_h_min -13
_diffrn_reflns_limit_k_max 14
_diffrn_reflns_limit_k_min -15
_diffrn_reflns_limit_l_max 20
_diffrn_reflns_limit_l_min -20
_diffrn_reflns_number 24946
_diffrn_reflns_theta_full 62.75
_diffrn_reflns_theta_max 62.75
_diffrn_reflns_theta_min 4.21
_exptl_absorpt_coefficient_mu 0.735
_exptl_absorpt_correction_T_max 1.00000
_exptl_absorpt_correction_T_min 0.70311
_exptl_absorpt_correction_type multi-scan
_exptl_absorpt_process_details
;
CrysAlisPro, Agilent Technologies,
Version 1.171.35.21 (release 20-01-2012 CrysAlis171 .NET)
(compiled Jan 23 2012,18:06:46)
Empirical absorption correction using spherical harmonics,
 implemented in SCALE3 ABSPACK scaling algorithm.
;
_exptl_crystal_colour colorless
_exptl_crystal_density_diffrn 1.289
_exptl_crystal_density_method 'not measured'
_exptl_crystal_description block
_exptl_crystal_F_000 1128
_exptl_crystal_size_max 0.32
_exptl_crystal_size_mid 0.22
_exptl_crystal_size_min 0.16
_refine_diff_density_max 1.066
_refine_diff_density_min -0.158
_refine_diff_density_rms 0.044
_refine_ls_abs_structure_details 'Flack H D (1983), Acta Cryst. A39, 876-881'
_refine_ls_abs_structure_Flack 0.0(3)
_refine_ls_extinction_coef 0.0058(7)
_refine_ls_extinction_expression Fc^*^=kFc[1+0.001xFc^2^\l^3^/sin(2\q)]^-1/4^
_refine_ls_extinction_method SHELXL
_refine_ls_goodness_of_fit_ref 1.068
_refine_ls_hydrogen_treatment constr
_refine_ls_matrix_type full
_refine_ls_number_parameters 360
_refine_ls_number_reflns 4382
_refine_ls_number_restraints 0
_refine_ls_restrained_S_all 1.068
_refine_ls_R_factor_all 0.0505
_refine_ls_R_factor_gt 0.0499
_refine_ls_shift/su_max 0.000
_refine_ls_shift/su_mean 0.000
_refine_ls_structure_factor_coef Fsqd
_refine_ls_weighting_details 'calc w=1/[\s^2^(Fo^2^)+(0.0751P)^2^+1.4751P] where P=(Fo^2^+2Fc^2^)/3'
_refine_ls_weighting_scheme calc
_refine_ls_wR_factor_gt 0.1373
_refine_ls_wR_factor_ref 0.1379
_reflns_number_gt 4304
_reflns_number_total 4382
_reflns_threshold_expression >2sigma(I)
_cod_data_source_file ol3034466_si_002.cif
_cod_data_source_block gh_e3_9_18_2
_cod_original_cell_volume 2734.24(7)
_cod_database_code 1508936

loop_
_symmetry_equiv_pos_as_xyz
'x, y, z'
'-x+1/2, -y, z+1/2'
'x+1/2, -y+1/2, -z'
'-x, y+1/2, -z+1/2'

loop_
_atom_site_label
_atom_site_type_symbol
_atom_site_fract_x
_atom_site_fract_y
_atom_site_fract_z
_atom_site_U_iso_or_equiv
_atom_site_adp_type
_atom_site_occupancy
_atom_site_symmetry_multiplicity
_atom_site_calc_flag
_atom_site_refinement_flags
O1 O 0.6547(2) -0.0822(2) 0.75495(14) 0.0682(7) Uani 1 1 d .
O2 O 0.4427(2) -0.16478(16) 0.80562(13) 0.0544(6) Uani 1 1 d .
O3 O 0.52930(15) 0.03022(15) 0.90808(10) 0.0366(5) Uani 1 1 d .
O4 O 0.9799(2) 0.42418(18) 0.72018(14) 0.0568(6) Uani 1 1 d .
O5 O 0.8110(2) 0.0062(2) 1.05847(14) 0.0675(8) Uani 1 1 d .
O6 O 0.33486(19) -0.21684(18) 1.04191(12) 0.0517(6) Uani 1 1 d .
O7 O 0.7071(2) -0.1348(3) 1.12181(14) 0.0699(8) Uani 1 1 d .
H7 H 0.7555 -0.0881 1.1173 0.105 Uiso 1 1 calc R
C1 C 0.3498(2) -0.0545(2) 0.92376(15) 0.0368(6) Uani 1 1 d .
H1 H 0.3143 -0.1158 0.8995 0.044 Uiso 1 1 calc R
C2 C 0.2584(2) 0.0142(3) 0.95634(17) 0.0444(7) Uani 1 1 d .
H2A H 0.2938 0.0656 0.9900 0.053 Uiso 1 1 calc R
H2B H 0.2066 -0.0280 0.9873 0.053 Uiso 1 1 calc R
C3 C 0.1899(3) 0.0700(3) 0.89534(17) 0.0488(8) Uani 1 1 d .
H3A H 0.1744 0.1407 0.9128 0.059 Uiso 1 1 calc R
H3B H 0.1165 0.0348 0.8893 0.059 Uiso 1 1 calc R
C4 C 0.2489(2) 0.0753(2) 0.81737(15) 0.0378(6) Uani 1 1 d .
H4 H 0.2410 0.0063 0.7932 0.045 Uiso 1 1 calc R
C5 C 0.3771(2) 0.0968(2) 0.82664(14) 0.0326(6) Uani 1 1 d .
C6 C 0.4368(2) 0.1216(2) 0.75027(14) 0.0351(6) Uani 1 1 d .
H6 H 0.4461 0.1972 0.7432 0.042 Uiso 1 1 calc R
C7 C 0.5419(2) 0.0633(2) 0.72403(15) 0.0411(7) Uani 1 1 d .
H7A H 0.6073 0.1052 0.7060 0.049 Uiso 1 1 calc R
C8 C 0.5676(2) -0.0339(3) 0.75994(16) 0.0425(7) Uani 1 1 d .
C9 C 0.4734(2) -0.0767(2) 0.80955(15) 0.0373(6) Uani 1 1 d .
C10 C 0.4257(2) 0.0006(2) 0.86616(14) 0.0318(6) Uani 1 1 d .
C11 C 0.4324(2) 0.0671(2) 0.67596(15) 0.0367(6) Uani 1 1 d .
C12 C 0.4431(3) 0.1356(2) 0.60633(16) 0.0464(7) Uani 1 1 d .
H12A H 0.3677 0.1567 0.5896 0.070 Uiso 1 1 calc R
H12B H 0.4806 0.0976 0.5657 0.070 Uiso 1 1 calc R
H12C H 0.4877 0.1965 0.6191 0.070 Uiso 1 1 calc R
C13 C 0.3643(3) -0.0271(2) 0.65796(16) 0.0433(7) Uani 1 1 d .
H13A H 0.3528 -0.0672 0.7042 0.065 Uiso 1 1 calc R
H13B H 0.4047 -0.0688 0.6207 0.065 Uiso 1 1 calc R
H13C H 0.2909 -0.0067 0.6373 0.065 Uiso 1 1 calc R
C14 C 0.3985(3) 0.1933(2) 0.87533(16) 0.0439(7) Uani 1 1 d .
H14A H 0.3760 0.1796 0.9276 0.066 Uiso 1 1 calc R
H14B H 0.3541 0.2507 0.8554 0.066 Uiso 1 1 calc R
H14C H 0.4789 0.2108 0.8738 0.066 Uiso 1 1 calc R
C15 C 0.1907(3) 0.1528(3) 0.76590(19) 0.0511(8) Uani 1 1 d .
H15A H 0.2027 0.2222 0.7857 0.077 Uiso 1 1 calc R
H15B H 0.1096 0.1382 0.7641 0.077 Uiso 1 1 calc R
H15C H 0.2224 0.1479 0.7149 0.077 Uiso 1 1 calc R
C1' C 0.8737(2) 0.2284(2) 0.89228(17) 0.0409(7) Uani 1 1 d .
C2' C 0.9657(3) 0.2928(2) 0.90415(18) 0.0455(7) Uani 1 1 d .
H2' H 1.0044 0.2896 0.9511 0.055 Uiso 1 1 calc R
C3' C 1.0026(3) 0.3614(2) 0.84948(19) 0.0471(7) Uani 1 1 d .
H3' H 1.0641 0.4062 0.8594 0.056 Uiso 1 1 calc R
C4' C 0.9482(3) 0.3636(2) 0.78020(19) 0.0455(7) Uani 1 1 d .
C5' C 0.8553(3) 0.3000(2) 0.7662(2) 0.0467(7) Uani 1 1 d .
H5' H 0.8180 0.3019 0.7187 0.056 Uiso 1 1 calc R
C6' C 0.8189(3) 0.2347(2) 0.82202(18) 0.0442(7) Uani 1 1 d .
H6' H 0.7548 0.1926 0.8129 0.053 Uiso 1 1 calc R
C7' C 0.8419(3) 0.1546(2) 0.95007(17) 0.0433(7) Uani 1 1 d .
H7' H 0.8904 0.1499 0.9927 0.052 Uiso 1 1 calc R
C8' C 0.7524(3) 0.0928(2) 0.95003(17) 0.0429(7) Uani 1 1 d .
H8' H 0.6990 0.0973 0.9101 0.051 Uiso 1 1 calc R
C9' C 0.7350(3) 0.0178(3) 1.01097(17) 0.0465(7) Uani 1 1 d .
C10' C 1.0746(3) 0.4895(3) 0.7314(2) 0.0614(9) Uani 1 1 d .
H10A H 1.0581 0.5380 0.7722 0.092 Uiso 1 1 calc R
H10B H 1.0903 0.5273 0.6848 0.092 Uiso 1 1 calc R
H10C H 1.1406 0.4481 0.7451 0.092 Uiso 1 1 calc R
C1'' C 0.6315(2) -0.0425(2) 1.01626(16) 0.0411(7) Uani 1 1 d .
C2'' C 0.5349(2) -0.0342(2) 0.96965(14) 0.0342(6) Uani 1 1 d .
C3'' C 0.4378(2) -0.0887(2) 0.97961(15) 0.0365(6) Uani 1 1 d .
C4'' C 0.4330(2) -0.1634(2) 1.03651(16) 0.0413(7) Uani 1 1 d .
C5'' C 0.5263(3) -0.1789(3) 1.08255(17) 0.0481(7) Uani 1 1 d .
H5'' H 0.5249 -0.2308 1.1201 0.058 Uiso 1 1 calc R
C6'' C 0.6223(3) -0.1179(3) 1.07355(16) 0.0482(8) Uani 1 1 d .
C7'' C 0.3339(3) -0.3047(2) 1.0901(2) 0.0581(9) Uani 1 1 d .
H7'1 H 0.3925 -0.3530 1.0738 0.087 Uiso 1 1 calc R
H7'2 H 0.2599 -0.3381 1.0873 0.087 Uiso 1 1 calc R
H7'3 H 0.3485 -0.2834 1.1423 0.087 Uiso 1 1 calc R

loop_
_atom_site_aniso_label
_atom_site_aniso_U_11
_atom_site_aniso_U_22
_atom_site_aniso_U_33
_atom_site_aniso_U_23
_atom_site_aniso_U_13
_atom_site_aniso_U_12
O1 0.0452(13) 0.103(2) 0.0562(14) 0.0017(14) 0.0092(11) 0.0263(14)
O2 0.0768(16) 0.0380(12) 0.0485(12) 0.0040(9) 0.0076(12) 0.0105(11)
O3 0.0298(9) 0.0499(11) 0.0302(9) 0.0044(8) -0.0038(8) -0.0049(8)
O4 0.0512(13) 0.0519(13) 0.0672(15) 0.0105(11) -0.0005(11) -0.0078(11)
O5 0.0472(13) 0.104(2) 0.0509(14) 0.0173(14) -0.0189(11) -0.0142(14)
O6 0.0461(12) 0.0639(13) 0.0452(11) 0.0181(11) -0.0021(10) -0.0095(11)
O7 0.0475(14) 0.109(2) 0.0530(14) 0.0329(15) -0.0179(11) -0.0074(14)
C1 0.0325(14) 0.0465(15) 0.0314(13) 0.0008(11) 0.0010(11) -0.0060(12)
C2 0.0312(14) 0.0653(18) 0.0366(15) 0.0087(14) 0.0060(12) 0.0028(14)
C3 0.0351(15) 0.072(2) 0.0396(16) 0.0076(15) 0.0059(12) 0.0071(15)
C4 0.0329(14) 0.0470(15) 0.0333(14) 0.0031(12) -0.0004(12) 0.0006(13)
C5 0.0340(14) 0.0378(14) 0.0260(12) -0.0010(11) 0.0010(11) 0.0002(11)
C6 0.0376(14) 0.0389(14) 0.0289(13) -0.0007(11) 0.0009(11) -0.0070(12)
C7 0.0338(14) 0.0590(17) 0.0306(13) -0.0042(13) 0.0039(11) -0.0072(14)
C8 0.0353(15) 0.0638(18) 0.0285(13) -0.0037(13) 0.0008(11) 0.0082(14)
C9 0.0381(14) 0.0449(17) 0.0289(13) 0.0022(12) -0.0033(11) 0.0089(13)
C10 0.0278(13) 0.0404(14) 0.0271(12) 0.0006(11) -0.0013(10) -0.0018(11)
C11 0.0384(14) 0.0413(14) 0.0303(13) -0.0013(11) -0.0005(11) -0.0040(13)
C12 0.0558(19) 0.0516(17) 0.0317(14) 0.0012(13) 0.0016(13) -0.0059(15)
C13 0.0520(18) 0.0429(15) 0.0348(14) -0.0026(12) -0.0074(13) -0.0072(14)
C14 0.0563(18) 0.0439(16) 0.0316(14) -0.0091(12) 0.0008(13) 0.0018(14)
C15 0.0384(16) 0.069(2) 0.0465(17) 0.0072(16) -0.0039(14) 0.0105(15)
C1' 0.0349(15) 0.0380(15) 0.0499(17) -0.0139(13) -0.0015(13) 0.0012(12)
C2' 0.0366(15) 0.0537(17) 0.0463(16) -0.0148(15) -0.0029(13) -0.0039(13)
C3' 0.0357(16) 0.0464(16) 0.0591(19) -0.0135(15) 0.0016(14) -0.0070(13)
C4' 0.0371(15) 0.0407(15) 0.0586(19) -0.0023(14) 0.0008(14) 0.0014(13)
C5' 0.0416(16) 0.0402(15) 0.0583(18) -0.0015(14) -0.0118(15) 0.0001(13)
C6' 0.0368(15) 0.0390(15) 0.0569(18) -0.0047(14) -0.0081(14) -0.0011(12)
C7' 0.0369(15) 0.0530(16) 0.0401(15) -0.0139(13) -0.0042(13) 0.0005(14)
C8' 0.0345(15) 0.0543(17) 0.0398(15) -0.0029(13) -0.0054(12) 0.0018(14)
C9' 0.0348(15) 0.067(2) 0.0377(15) -0.0010(14) -0.0047(13) -0.0016(14)
C10' 0.0515(19) 0.056(2) 0.076(2) 0.0041(18) 0.0063(18) -0.0096(17)
C1'' 0.0355(15) 0.0587(18) 0.0293(13) 0.0001(13) -0.0011(11) 0.0030(13)
C2'' 0.0337(14) 0.0455(15) 0.0233(12) -0.0014(11) -0.0013(10) 0.0039(12)
C3'' 0.0353(14) 0.0463(15) 0.0278(12) 0.0025(11) 0.0017(11) 0.0019(13)
C4'' 0.0376(15) 0.0515(16) 0.0348(15) 0.0030(13) 0.0065(12) -0.0020(13)
C5'' 0.0464(17) 0.0625(19) 0.0354(15) 0.0091(14) 0.0014(14) 0.0017(15)
C6'' 0.0417(17) 0.071(2) 0.0324(14) 0.0081(14) -0.0059(13) 0.0036(15)
C7'' 0.074(2) 0.0416(16) 0.0585(19) 0.0054(15) 0.0069(19) -0.0069(16)

loop_
_atom_type_symbol
_atom_type_description
_atom_type_scat_dispersion_real
_atom_type_scat_dispersion_imag
_atom_type_scat_source
C C 0.0181 0.0091 'International Tables Vol C Tables 4.2.6.8 and 6.1.1.4'
H H 0.0000 0.0000 'International Tables Vol C Tables 4.2.6.8 and 6.1.1.4'
O O 0.0492 0.0322 'International Tables Vol C Tables 4.2.6.8 and 6.1.1.4'

loop_
_geom_angle_atom_site_label_1
_geom_angle_atom_site_label_2
_geom_angle_atom_site_label_3
_geom_angle
C2'' O3 C10 105.99(19)
C4' O4 C10' 116.8(3)
C4'' O6 C7'' 117.4(3)
C6'' O7 H7 109.5
C3'' C1 C2 114.8(2)
C3'' C1 C10 99.7(2)
C2 C1 C10 113.2(2)
C3'' C1 H1 109.6
C2 C1 H1 109.6
C10 C1 H1 109.6
C1 C2 C3 112.9(2)
C1 C2 H2A 109.0
C3 C2 H2A 109.0
C1 C2 H2B 109.0
C3 C2 H2B 109.0
H2A C2 H2B 107.8
C2 C3 C4 114.2(2)
C2 C3 H3A 108.7
C4 C3 H3A 108.7
C2 C3 H3B 108.7
C4 C3 H3B 108.7
H3A C3 H3B 107.6
C15 C4 C3 111.0(2)
C15 C4 C5 112.7(2)
C3 C4 C5 110.8(2)
C15 C4 H4 107.4
C3 C4 H4 107.4
C5 C4 H4 107.4
C14 C5 C10 110.3(2)
C14 C5 C4 111.5(2)
C10 C5 C4 105.4(2)
C14 C5 C6 103.9(2)
C10 C5 C6 113.1(2)
C4 C5 C6 112.9(2)
C11 C6 C7 61.69(18)
C11 C6 C5 130.3(2)
C7 C6 C5 121.9(2)
C11 C6 H6 111.3
C7 C6 H6 111.3
C5 C6 H6 111.3
C8 C7 C6 118.2(2)
C8 C7 C11 116.3(3)
C6 C7 C11 58.05(18)
C8 C7 H7A 117.1
C6 C7 H7A 117.1
C11 C7 H7A 117.1
O1 C8 C7 126.9(3)
O1 C8 C9 118.3(3)
C7 C8 C9 114.7(2)
O2 C9 C8 122.4(3)
O2 C9 C10 123.6(3)
C8 C9 C10 114.0(2)
O3 C10 C9 101.2(2)
O3 C10 C1 105.9(2)
C9 C10 C1 110.1(2)
O3 C10 C5 108.8(2)
C9 C10 C5 112.1(2)
C1 C10 C5 117.4(2)
C6 C11 C13 126.4(2)
C6 C11 C12 115.3(2)
C13 C11 C12 110.6(2)
C6 C11 C7 60.27(18)
C13 C11 C7 122.6(3)
C12 C11 C7 113.0(2)
C11 C12 H12A 109.5
C11 C12 H12B 109.5
H12A C12 H12B 109.5
C11 C12 H12C 109.5
H12A C12 H12C 109.5
H12B C12 H12C 109.5
C11 C13 H13A 109.5
C11 C13 H13B 109.5
H13A C13 H13B 109.5
C11 C13 H13C 109.5
H13A C13 H13C 109.5
H13B C13 H13C 109.5
C5 C14 H14A 109.5
C5 C14 H14B 109.5
H14A C14 H14B 109.5
C5 C14 H14C 109.5
H14A C14 H14C 109.5
H14B C14 H14C 109.5
C4 C15 H15A 109.5
C4 C15 H15B 109.5
H15A C15 H15B 109.5
C4 C15 H15C 109.5
H15A C15 H15C 109.5
H15B C15 H15C 109.5
C2' C1' C6' 117.4(3)
C2' C1' C7' 119.8(3)
C6' C1' C7' 122.7(3)
C3' C2' C1' 122.0(3)
C3' C2' H2' 119.0
C1' C2' H2' 119.0
C4' C3' C2' 118.9(3)
C4' C3' H3' 120.5
C2' C3' H3' 120.5
O4 C4' C3' 124.6(3)
O4 C4' C5' 114.7(3)
C3' C4' C5' 120.6(3)
C6' C5' C4' 119.1(3)
C6' C5' H5' 120.4
C4' C5' H5' 120.4
C5' C6' C1' 121.8(3)
C5' C6' H6' 119.1
C1' C6' H6' 119.1
C8' C7' C1' 127.4(3)
C8' C7' H7' 116.3
C1' C7' H7' 116.3
C7' C8' C9' 120.9(3)
C7' C8' H8' 119.6
C9' C8' H8' 119.6
O5 C9' C1'' 120.0(3)
O5 C9' C8' 118.4(3)
C1'' C9' C8' 121.5(2)
O4 C10' H10A 109.5
O4 C10' H10B 109.5
H10A C10' H10B 109.5
O4 C10' H10C 109.5
H10A C10' H10C 109.5
H10B C10' H10C 109.5
C2'' C1'' C6'' 114.1(3)
C2'' C1'' C9' 126.9(3)
C6'' C1'' C9' 119.0(3)
C3'' C2'' O3 112.3(2)
C3'' C2'' C1'' 124.5(3)
O3 C2'' C1'' 123.1(2)
C2'' C3'' C4'' 119.3(3)
C2'' C3'' C1 110.1(2)
C4'' C3'' C1 130.6(3)
O6 C4'' C5'' 124.5(3)
O6 C4'' C3'' 116.2(3)
C5'' C4'' C3'' 119.4(3)
C4'' C5'' C6'' 119.9(3)
C4'' C5'' H5'' 120.0
C6'' C5'' H5'' 120.0
O7 C6'' C5'' 116.5(3)
O7 C6'' C1'' 120.9(3)
C5'' C6'' C1'' 122.6(3)
O6 C7'' H7'1 109.5
O6 C7'' H7'2 109.5
H7'1 C7'' H7'2 109.5
O6 C7'' H7'3 109.5
H7'1 C7'' H7'3 109.5
H7'2 C7'' H7'3 109.5

loop_
_geom_bond_atom_site_label_1
_geom_bond_atom_site_label_2
_geom_bond_distance
O1 C8 1.211(4)
O2 C9 1.207(4)
O3 C2'' 1.378(3)
O3 C10 1.486(3)
O4 C4' 1.376(4)
O4 C10' 1.422(4)
O5 C9' 1.241(4)
O6 C4'' 1.359(4)
O6 C7'' 1.429(4)
O7 C6'' 1.337(4)
O7 H7 0.8400
C1 C3'' 1.505(4)
C1 C2 1.518(4)
C1 C10 1.537(4)
C1 H1 1.0000
C2 C3 1.534(4)
C2 H2A 0.9900
C2 H2B 0.9900
C3 C4 1.548(4)
C3 H3A 0.9900
C3 H3B 0.9900
C4 C15 1.526(4)
C4 C5 1.553(4)
C4 H4 1.0000
C5 C14 1.546(4)
C5 C10 1.547(4)
C5 C6 1.559(4)
C6 C11 1.496(4)
C6 C7 1.531(4)
C6 H6 1.0000
C7 C8 1.451(5)
C7 C11 1.552(4)
C7 H7A 1.0000
C8 C9 1.526(4)
C9 C10 1.529(4)
C11 C13 1.504(4)
C11 C12 1.528(4)
C12 H12A 0.9800
C12 H12B 0.9800
C12 H12C 0.9800
C13 H13A 0.9800
C13 H13B 0.9800
C13 H13C 0.9800
C14 H14A 0.9800
C14 H14B 0.9800
C14 H14C 0.9800
C15 H15A 0.9800
C15 H15B 0.9800
C15 H15C 0.9800
C1' C2' 1.391(4)
C1' C6' 1.405(4)
C1' C7' 1.455(4)
C2' C3' 1.389(5)
C2' H2' 0.9500
C3' C4' 1.385(5)
C3' H3' 0.9500
C4' C5' 1.401(4)
C5' C6' 1.374(5)
C5' H5' 0.9500
C6' H6' 0.9500
C7' C8' 1.331(4)
C7' H7' 0.9500
C8' C9' 1.471(4)
C8' H8' 0.9500
C9' C1'' 1.460(4)
C10' H10A 0.9800
C10' H10B 0.9800
C10' H10C 0.9800
C1'' C2'' 1.415(4)
C1'' C6'' 1.417(4)
C2'' C3'' 1.364(4)
C3'' C4'' 1.402(4)
C4'' C5'' 1.388(4)
C5'' C6'' 1.396(5)
C5'' H5'' 0.9500
C7'' H7'1 0.9800
C7'' H7'2 0.9800
C7'' H7'3 0.9800

loop_
_geom_torsion_atom_site_label_1
_geom_torsion_atom_site_label_2
_geom_torsion_atom_site_label_3
_geom_torsion_atom_site_label_4
_geom_torsion
C3'' C1 C2 C3 164.7(3)
C10 C1 C2 C3 51.0(3)
C1 C2 C3 C4 -19.2(4)
C2 C3 C4 C15 -166.2(3)
C2 C3 C4 C5 -40.2(4)
C15 C4 C5 C14 71.4(3)
C3 C4 C5 C14 -53.6(3)
C15 C4 C5 C10 -168.9(2)
C3 C4 C5 C10 66.1(3)
C15 C4 C5 C6 -45.1(3)
C3 C4 C5 C6 -170.0(2)
C14 C5 C6 C11 -169.4(3)
C10 C5 C6 C11 70.9(4)
C4 C5 C6 C11 -48.5(4)
C14 C5 C6 C7 112.4(3)
C10 C5 C6 C7 -7.3(3)
C4 C5 C6 C7 -126.7(3)
C11 C6 C7 C8 -105.0(3)
C5 C6 C7 C8 17.1(4)
C5 C6 C7 C11 122.0(3)
C6 C7 C8 O1 -167.8(3)
C11 C7 C8 O1 126.1(3)
C6 C7 C8 C9 11.3(4)
C11 C7 C8 C9 -54.8(3)
O1 C8 C9 O2 -48.1(4)
C7 C8 C9 O2 132.6(3)
O1 C8 C9 C10 129.5(3)
C7 C8 C9 C10 -49.7(3)
C2'' O3 C10 C9 -92.7(2)
C2'' O3 C10 C1 22.1(3)
C2'' O3 C10 C5 149.1(2)
O2 C9 C10 O3 120.8(3)
C8 C9 C10 O3 -56.8(3)
O2 C9 C10 C1 9.2(4)
C8 C9 C10 C1 -168.5(2)
O2 C9 C10 C5 -123.5(3)
C8 C9 C10 C5 58.9(3)
C3'' C1 C10 O3 -23.5(3)
C2 C1 C10 O3 99.0(3)
C3'' C1 C10 C9 85.1(2)
C2 C1 C10 C9 -152.5(2)
C3'' C1 C10 C5 -145.1(2)
C2 C1 C10 C5 -22.7(3)
C14 C5 C10 O3 -33.9(3)
C4 C5 C10 O3 -154.3(2)
C6 C5 C10 O3 82.0(2)
C14 C5 C10 C9 -144.8(2)
C4 C5 C10 C9 94.7(3)
C6 C5 C10 C9 -29.0(3)
C14 C5 C10 C1 86.3(3)
C4 C5 C10 C1 -34.1(3)
C6 C5 C10 C1 -157.9(2)
C7 C6 C11 C13 110.5(3)
C5 C6 C11 C13 1.2(5)
C7 C6 C11 C12 -103.2(3)
C5 C6 C11 C12 147.5(3)
C5 C6 C11 C7 -109.3(3)
C8 C7 C11 C6 108.2(3)
C8 C7 C11 C13 -8.3(4)
C6 C7 C11 C13 -116.5(3)
C8 C7 C11 C12 -144.8(3)
C6 C7 C11 C12 107.0(3)
C6' C1' C2' C3' 0.3(4)
C7' C1' C2' C3' 177.1(3)
C1' C2' C3' C4' -2.0(5)
C10' O4 C4' C3' -0.8(5)
C10' O4 C4' C5' -179.4(3)
C2' C3' C4' O4 -176.6(3)
C2' C3' C4' C5' 1.9(4)
O4 C4' C5' C6' 178.4(3)
C3' C4' C5' C6' -0.3(5)
C4' C5' C6' C1' -1.4(5)
C2' C1' C6' C5' 1.4(4)
C7' C1' C6' C5' -175.3(3)
C2' C1' C7' C8' 174.9(3)
C6' C1' C7' C8' -8.4(5)
C1' C7' C8' C9' 176.5(3)
C7' C8' C9' O5 -7.0(5)
C7' C8' C9' C1'' 173.2(3)
O5 C9' C1'' C2'' 176.0(3)
C8' C9' C1'' C2'' -4.1(5)
O5 C9' C1'' C6'' -3.6(5)
C8' C9' C1'' C6'' 176.3(3)
C10 O3 C2'' C3'' -11.0(3)
C10 O3 C2'' C1'' 168.5(3)
C6'' C1'' C2'' C3'' 3.3(4)
C9' C1'' C2'' C3'' -176.3(3)
C6'' C1'' C2'' O3 -176.1(2)
C9' C1'' C2'' O3 4.3(5)
O3 C2'' C3'' C4'' 175.2(2)
C1'' C2'' C3'' C4'' -4.2(4)
O3 C2'' C3'' C1 -5.1(3)
C1'' C2'' C3'' C1 175.4(3)
C2 C1 C3'' C2'' -103.5(3)
C10 C1 C3'' C2'' 17.8(3)
C2 C1 C3'' C4'' 76.2(4)
C10 C1 C3'' C4'' -162.5(3)
C7'' O6 C4'' C5'' -10.0(4)
C7'' O6 C4'' C3'' 169.5(3)
C2'' C3'' C4'' O6 -178.2(3)
C1 C3'' C4'' O6 2.2(4)
C2'' C3'' C4'' C5'' 1.3(4)
C1 C3'' C4'' C5'' -178.3(3)
O6 C4'' C5'' C6'' -178.4(3)
C3'' C4'' C5'' C6'' 2.1(5)
C4'' C5'' C6'' O7 177.6(3)
C4'' C5'' C6'' C1'' -3.0(5)
C2'' C1'' C6'' O7 179.8(3)
C9' C1'' C6'' O7 -0.6(5)
C2'' C1'' C6'' C5'' 0.4(4)
C9' C1'' C6'' C5'' 180.0(3)

loop_
_cod_related_entry_id
_cod_related_entry_code
_cod_related_entry_database
1 30652119 ChemSpider
